data_2106864
loop_
_publ_author_name
'Crama, W.J.'

_publ_section_title
;
 Structure of Trirubidium Heptachlorodicuprate(II)
;
_journal_name_full 'Acta Crystallographica B (24,1968-38,1982)'
_journal_page_first 662
_journal_page_last 664
_journal_volume 37
_journal_year 1981
_chemical_formula_sum 'Cl7 Cu2 Rb3'
_chemical_name_systematic 'Rb3 (Cu2 Cl7)'
_space_group_IT_number 68
_symmetry_space_group_name_Hall '-C 2a 2ac'
_symmetry_space_group_name_H-M 'C c c a :2'
_cell_angle_alpha 90
_cell_angle_beta 90
_cell_angle_gamma 90
_cell_formula_units_Z 4
_cell_length_a 24.843
_cell_length_b 7.216
_cell_length_c 7.216
_cell_volume 1293.591
_citation_journal_id_ASTM ACBCAR
_cod_data_source_file Crama_ACBCAR_1981_1280.cif
_cod_data_source_block Cl7Cu2Rb3
_cod_database_code 2106864

loop_
_symmetry_equiv_pos_as_xyz
x,y,z
-x+1/2,-y,z
x+1/2,-y,-z+1/2
-x,y,-z+1/2
-x,-y,-z
x-1/2,y,-z
-x-1/2,y,z-1/2
x,-y,z-1/2
x+1/2,y+1/2,z
-x+1,-y+1/2,z
x+1,-y+1/2,-z+1/2
-x+1/2,y+1/2,-z+1/2
-x+1/2,-y+1/2,-z
x,y+1/2,-z
-x,y+1/2,z-1/2
x+1/2,-y+1/2,z-1/2

loop_
_atom_site_label
_atom_site_type_symbol
_atom_site_fract_x
_atom_site_fract_y
_atom_site_fract_z
_atom_site_occupancy
_atom_site_U_iso_or_equiv
Cl1 Cl-1 0 0.25 0.75 1 0.0
Rb1 Rb+1 0 0.25 0.25 1 0.0
Cl3 Cl-1 0.093 0.0312 0.5311 1 0.0
Cl2 Cl-1 0.3106 0.25 0.25 1 0.0
Rb2 Rb+1 0.1796 0.25 0.25 1 0.0
Cu1 Cu+2 0.4042 0.25 0.25 1 0.0
